data_7709823
loop_
_publ_author_name
'Becker, Christian'
'Schwabedissen, Jan'
'Neumann, Beate'
'Stammler, Hans-Georg'
'Mitzel, Norbert W.'

_publ_section_title
;
 Frustrated Lewis pair chemistry of hydride sponges
;
_journal_name_full 'Dalton Transactions'
_journal_paper_doi 10.1039/D2DT00585A
_journal_year 2022
_chemical_formula_moiety 'C14 H19 N2, C14 H19 B2'
_chemical_formula_sum 'C28 H38 B2 N2'
_chemical_formula_weight 424.22
_space_group_crystal_system triclinic
_space_group_IT_number 2
_space_group_name_Hall '-P 1'
_space_group_name_H-M_alt 'P -1'
_atom_sites_solution_hydrogens difmap
_atom_sites_solution_primary dual
_audit_creation_date 2017-10-10
_audit_creation_method
;
Olex2 1.2
(compiled 2017.08.10 svn.r3458 for OlexSys, GUI svn.r5381)
;
_audit_update_record
;
2022-02-11 deposited with the CCDC.	2022-03-17 downloaded from the CCDC.
;
_cell_angle_alpha 90.0174(12)
_cell_angle_beta 90.4587(13)
_cell_angle_gamma 110.2753(14)
_cell_formula_units_Z 4
_cell_length_a 12.06495(18)
_cell_length_b 14.3416(2)
_cell_length_c 15.7603(2)
_cell_measurement_reflns_used 57556
_cell_measurement_temperature 200.0(1)
_cell_measurement_theta_max 35.9150
_cell_measurement_theta_min 1.7990
_cell_volume 2557.95(7)
_computing_cell_refinement 'CrysAlisPro 1.171.39.15e (Rigaku OD, 2015)'
_computing_data_collection 'CrysAlisPro 1.171.39.15e (Rigaku OD, 2015)'
_computing_data_reduction 'CrysAlisPro 1.171.39.15e (Rigaku OD, 2015)'
_computing_molecular_graphics 'Olex2 (Dolomanov et al., 2009)'
_computing_publication_material 'Olex2 (Dolomanov et al., 2009)'
_computing_structure_refinement 'ShelXL (Sheldrick, 2015)'
_computing_structure_solution 'ShelXT (Sheldrick, 2015)'
_diffrn_ambient_environment N~2~
_diffrn_ambient_temperature 200.0(1)
_diffrn_detector 'CCD plate'
_diffrn_detector_area_resol_mean 8.0951
_diffrn_detector_type Eos
_diffrn_measured_fraction_theta_full 0.999
_diffrn_measured_fraction_theta_max 0.999
_diffrn_measurement_details
;
List of Runs (angles in degrees, time in seconds):

  # Type    Start    End  Width  t~exp~   \w     \q     \k     \f   Frames
#--------------------------------------------------------------------------
  1  \w    -47.00  63.00   1.00   32.00    --   24.96 -19.00  60.00  110
  2  \w     -4.00  94.00   1.00   32.00    --   24.96  77.00  90.00   98
  3  \w      3.00  96.00   1.00   32.00    --   24.96  38.00-120.00   93
  4  \w     -4.00  94.00   1.00   32.00    --   24.96  77.00 -90.00   98
  5  \w    -46.00  96.00   1.00   32.00    --   24.96   0.00-180.00  142
  6  \w     35.00  99.00   1.00   32.00    --   24.96 178.00  90.00   64
  7  \w      6.00  93.00   1.00   32.00    --   24.96  57.00  30.00   87
  8  \w    -20.00  65.00   1.00   32.00    --   24.96 -99.00  60.00   85
  9  \w    -20.00  65.00   1.00   32.00    --   24.96 -99.00-150.00   85
 10  \w     -4.00  94.00   1.00   32.00    --   24.96  77.00-180.00   98
 11  \w    -10.00  72.00   1.00   32.00    --   24.96-111.00 -38.38   82
 12  \w    -98.00 -34.00   1.00   32.00    --  -23.50 178.00  60.00   64
 13  \w    -95.00  48.00   1.00   32.00    --  -23.50   0.00-150.00  143
 14  \w    -73.00   6.00   1.00   32.00    --  -23.50 115.00  40.00   79
 15  \w    -95.00 -42.00   1.00   32.00    --  -23.50-170.00 168.00   53
 16  \w    -95.00  48.00   1.00   32.00    --  -23.50   0.00-120.00  143
 17  \w    -95.00  48.00   1.00   32.00    --  -23.50   0.00-180.00  143
 18  \w    -20.00  65.00   1.00   32.00    --   24.96 -99.00-180.00   85
 19  \w      3.00  96.00   1.00   32.00    --   24.96  38.00 -30.00   93
 20  \w     -4.00  94.00   1.00   32.00    --   24.96  77.00 -30.00   98
 21  \w    -95.00  48.00   1.00   32.00    --  -23.50   0.00 -60.00  143
 22  \w    -95.00  48.00   1.00   32.00    --  -23.50   0.00 -30.00  143
 23  \w    -95.00  48.00   1.00   32.00    --  -23.50   0.00 -90.00  143
 24  \w     77.00 136.00   1.00   32.00    --   67.05  77.00  88.01   59
 25  \w     -1.00  84.00   1.00   32.00    --   67.05 -45.00 150.00   85
 26  \w      5.00  73.00   1.00   32.00    --   67.05 -77.00  60.00   68
 27  \w      6.00  84.00   1.00   32.00    --   67.05 -77.00 -90.00   78
 28  \w     38.00  63.00   1.00   32.00    --   67.05  77.00 -60.00   25
 29  \w     81.00 130.00   1.00   32.00    --   67.05  77.00 -60.00   49
 30  \w     38.00  68.00   1.00   32.00    --   67.05  77.00  30.00   30
 31  \w     74.00 127.00   1.00   32.00    --   67.05  77.00  30.00   53
 32  \w     25.00 105.00   1.00   32.00    --   67.05-125.00  60.00   80
 33  \w     38.00  65.00   1.00   32.00    --   67.05  77.00-150.00   27
 34  \w     77.00 131.00   1.00   32.00    --   67.05  77.00-150.00   54
 35  \w     -3.00 105.00   1.00   32.00    --   67.05 -94.00 150.00  108
 36  \w     38.00  68.00   1.00   32.00    --   67.05  77.00 -30.00   30
 37  \w     75.00 124.00   1.00   32.00    --   67.05  77.00 -30.00   49
 38  \w     38.00  63.00   1.00   32.00    --   67.05  77.00  60.00   25
 39  \w     78.00 131.00   1.00   32.00    --   67.05  77.00  60.00   53
 40  \w     86.00 131.00   1.00   32.00    --   67.05 125.00  90.00   45
 41  \w     38.00  63.00   1.00   32.00    --   67.05  77.00   0.00   25
 42  \w     82.00 130.00   1.00   32.00    --   67.05  77.00   0.00   48
 43  \w     38.00  66.00   1.00   32.00    --   67.05  77.00 -90.00   28
 44  \w     76.00 116.00   1.00   32.00    --   67.05  77.00 -90.00   40
 45  \w     38.00  64.00   1.00   32.00    --   67.05  77.00-180.00   26
 46  \w     78.00 129.00   1.00   32.00    --   67.05  77.00-180.00   51
 47  \w     38.00  64.00   1.00   32.00    --   67.05  77.00 150.00   26
 48  \w     78.00 132.00   1.00   32.00    --   67.05  77.00 150.00   54
 49  \w     38.00  64.00   1.00   32.00    --   67.05  77.00-120.00   26
 50  \w     79.00 136.00   1.00   32.00    --   67.05  77.00-120.00   57
 51  \w     38.00  63.00   1.00   32.00    --   67.05  77.00 120.00   25
 52  \w     75.00 101.00   1.00   32.00    --   67.05  77.00 120.00   26
 53  \w     38.00  65.00   1.00   32.00    --   67.05  77.00  88.01   27
;
_diffrn_measurement_device 'four-circle diffractometer'
_diffrn_measurement_device_type 'SuperNova, Single source at offset/far, Eos'
_diffrn_measurement_method '\w scans'
_diffrn_orient_matrix_type 'CrysAlisPro convention (1999,Acta A55,543-557)'
_diffrn_orient_matrix_UB_11 -0.0116334000
_diffrn_orient_matrix_UB_12 -0.0040172000
_diffrn_orient_matrix_UB_13 -0.0442922000
_diffrn_orient_matrix_UB_21 -0.0189000000
_diffrn_orient_matrix_UB_22 -0.0525407000
_diffrn_orient_matrix_UB_23 0.0029845000
_diffrn_orient_matrix_UB_31 -0.0586149000
_diffrn_orient_matrix_UB_32 -0.0017987000
_diffrn_orient_matrix_UB_33 0.0074123000
_diffrn_radiation_monochromator mirror
_diffrn_radiation_probe x-ray
_diffrn_radiation_type MoK\a
_diffrn_radiation_wavelength 0.71073
_diffrn_reflns_av_R_equivalents 0.0395
_diffrn_reflns_av_unetI/netI 0.0261
_diffrn_reflns_Laue_measured_fraction_full 0.999
_diffrn_reflns_Laue_measured_fraction_max 0.999
_diffrn_reflns_limit_h_max 19
_diffrn_reflns_limit_h_min -20
_diffrn_reflns_limit_k_max 23
_diffrn_reflns_limit_k_min -23
_diffrn_reflns_limit_l_max 26
_diffrn_reflns_limit_l_min -26
_diffrn_reflns_number 249239
_diffrn_reflns_point_group_measured_fraction_full 0.999
_diffrn_reflns_point_group_measured_fraction_max 0.999
_diffrn_reflns_theta_full 25.242
_diffrn_reflns_theta_max 36.318
_diffrn_reflns_theta_min 1.514
_diffrn_source 'micro-focus sealed X-ray tube'
_diffrn_source_type 'SuperNova (Mo) X-ray Source'
_exptl_absorpt_coefficient_mu 0.062
_exptl_absorpt_correction_T_max 1.000
_exptl_absorpt_correction_T_min 0.687
_exptl_absorpt_correction_type gaussian
_exptl_absorpt_process_details
;
CrysAlisPro 1.171.39.15e (Rigaku Oxford Diffraction, 2015)
Numerical absorption correction based on gaussian integration over
			a multifaceted crystal model
Empirical absorption correction using spherical harmonics,
 implemented in SCALE3 ABSPACK scaling algorithm.
;
_exptl_crystal_colour 'clear colourless'
_exptl_crystal_colour_lustre clear
_exptl_crystal_colour_primary colourless
_exptl_crystal_density_diffrn 1.102
_exptl_crystal_description plate
_exptl_crystal_F_000 920
_exptl_crystal_size_max 0.316
_exptl_crystal_size_mid 0.239
_exptl_crystal_size_min 0.1
_refine_diff_density_max 0.416
_refine_diff_density_min -0.230
_refine_diff_density_rms 0.046
_refine_ls_extinction_coef 0.0022(6)
_refine_ls_extinction_expression Fc^*^=kFc[1+0.001xFc^2^\l^3^/sin(2\q)]^-1/4^
_refine_ls_extinction_method 'SHELXL-2016/6 (Sheldrick 2016)'
_refine_ls_goodness_of_fit_ref 1.018
_refine_ls_hydrogen_treatment refall
_refine_ls_matrix_type full
_refine_ls_number_parameters 882
_refine_ls_number_reflns 24769
_refine_ls_number_restraints 0
_refine_ls_restrained_S_all 1.018
_refine_ls_R_factor_all 0.0869
_refine_ls_R_factor_gt 0.0573
_refine_ls_shift/su_max 0.001
_refine_ls_shift/su_mean 0.000
_refine_ls_structure_factor_coef Fsqd
_refine_ls_weighting_details 'w=1/[\s^2^(Fo^2^)+(0.0680P)^2^+0.8049P] where P=(Fo^2^+2Fc^2^)/3'
_refine_ls_weighting_scheme calc
_refine_ls_wR_factor_gt 0.1588
_refine_ls_wR_factor_ref 0.1754
_reflns_Friedel_coverage 0.000
_reflns_number_gt 17081
_reflns_number_total 24769
_reflns_threshold_expression 'I > 2\s(I)'
_cod_data_source_file d2dt00585a2.cif
_cod_data_source_block '[1-H][3-H]'
_cod_database_code 7709823
_shelx_shelxl_version_number 2016/6
_chemical_oxdiff_formula C28H38B2N2
_shelx_space_group_comment
;
The symmetry employed for this shelxl refinement is uniquely defined
by the following loop, which should always be used as a source of
symmetry information in preference to the above space-group names.
They are only intended as comments.
;
_reflns_odcompleteness_completeness 99.95
_reflns_odcompleteness_iscentric 1
_reflns_odcompleteness_theta 36.23
_olex2_refinement_description
;
;
_olex2_date_sample_data_collection 2017-10-06
_olex2_submission_special_instructions 'No special instructions were received'
_oxdiff_exptl_absorpt_empirical_details
;
Empirical correction (ABSPACK) includes:
- Absorption correction using spherical harmonics
- Frame scaling
- Detector area scaling
;
_oxdiff_exptl_absorpt_empirical_full_max 1.271
_oxdiff_exptl_absorpt_empirical_full_min 0.887

loop_
_space_group_symop_operation_xyz
'x, y, z'
'-x, -y, -z'

loop_
_atom_site_label
_atom_site_type_symbol
_atom_site_fract_x
_atom_site_fract_y
_atom_site_fract_z
_atom_site_U_iso_or_equiv
_atom_site_adp_type
_atom_site_occupancy
_atom_site_site_symmetry_order
_atom_site_calc_flag
_atom_site_refinement_flags_posn
_atom_site_refinement_flags_adp
_atom_site_refinement_flags_occupancy
_atom_site_disorder_assembly
_atom_site_disorder_group
N1 N 0.63600(8) 1.08720(6) 0.67796(5) 0.02820(16) Uani 1 1 d . . . . .
H1 H 0.6373(18) 1.0834(15) 0.7567(13) 0.070(6) Uiso 1 1 d . . . . .
N2 N 0.66356(8) 1.06364(6) 0.83647(5) 0.02827(16) Uani 1 1 d . . . . .
C1 C 0.69835(8) 1.01817(6) 0.65946(6) 0.02373(15) Uani 1 1 d . . . . .
C2 C 0.71941(10) 0.99855(7) 0.57724(6) 0.02879(18) Uani 1 1 d . . . . .
H2 H 0.6942(14) 1.0311(12) 0.5296(10) 0.043(4) Uiso 1 1 d . . . . .
C3 C 0.77728(10) 0.93066(7) 0.55954(7) 0.03059(19) Uani 1 1 d . . . . .
H3 H 0.7933(14) 0.9184(12) 0.4990(10) 0.044(4) Uiso 1 1 d . . . . .
C4 C 0.81105(9) 0.88295(7) 0.62435(7) 0.02913(18) Uani 1 1 d . . . . .
H4 H 0.8494(13) 0.8357(11) 0.6137(9) 0.037(4) Uiso 1 1 d . . . . .
C5 C 0.79140(8) 0.90209(6) 0.71021(6) 0.02453(16) Uani 1 1 d . . . . .
C6 C 0.82814(10) 0.85334(8) 0.77740(7) 0.03143(19) Uani 1 1 d . . . . .
H6 H 0.8646(14) 0.8065(12) 0.7626(10) 0.041(4) Uiso 1 1 d . . . . .
C7 C 0.81049(11) 0.87304(8) 0.86006(7) 0.0351(2) Uani 1 1 d . . . . .
H7 H 0.8353(15) 0.8364(12) 0.9059(10) 0.048(4) Uiso 1 1 d . . . . .
C8 C 0.75610(10) 0.94255(8) 0.87986(7) 0.03168(19) Uani 1 1 d . . . . .
H8 H 0.7424(14) 0.9551(12) 0.9412(10) 0.045(4) Uiso 1 1 d . . . . .
C9 C 0.71909(8) 0.99072(7) 0.81656(6) 0.02461(16) Uani 1 1 d . . . . .
C10 C 0.73483(8) 0.97205(6) 0.72928(6) 0.02194(15) Uani 1 1 d . . . . .
C11 C 0.51257(13) 1.05077(12) 0.64548(11) 0.0489(3) Uani 1 1 d . . . . .
H11A H 0.5133(17) 1.0516(14) 0.5820(13) 0.062(5) Uiso 1 1 d . . . . .
H11B H 0.4740(18) 0.9840(16) 0.6665(13) 0.069(6) Uiso 1 1 d . . . . .
H11C H 0.4741(17) 1.0936(14) 0.6646(12) 0.060(5) Uiso 1 1 d . . . . .
C12 C 0.70260(14) 1.19062(8) 0.65076(8) 0.0402(3) Uani 1 1 d . . . . .
H12A H 0.7835(16) 1.2084(13) 0.6738(11) 0.051(5) Uiso 1 1 d . . . . .
H12B H 0.6653(16) 1.2313(14) 0.6722(11) 0.057(5) Uiso 1 1 d . . . . .
H12C H 0.7065(16) 1.1930(13) 0.5895(12) 0.057(5) Uiso 1 1 d . . . . .
C13 C 0.55572(14) 1.02145(12) 0.88747(11) 0.0497(3) Uani 1 1 d . . . . .
H13A H 0.5754(18) 1.0058(15) 0.9458(13) 0.069(6) Uiso 1 1 d . . . . .
H13B H 0.4990(19) 0.9626(17) 0.8586(13) 0.076(6) Uiso 1 1 d . . . . .
H13C H 0.5183(15) 1.0696(13) 0.8902(10) 0.050(4) Uiso 1 1 d . . . . .
C14 C 0.74821(13) 1.15573(9) 0.87453(8) 0.0410(3) Uani 1 1 d . . . . .
H14A H 0.7720(17) 1.1410(14) 0.9308(12) 0.062(5) Uiso 1 1 d . . . . .
H14B H 0.7080(16) 1.2044(13) 0.8789(11) 0.055(5) Uiso 1 1 d . . . . .
H14C H 0.8202(16) 1.1806(13) 0.8371(11) 0.053(5) Uiso 1 1 d . . . . .
N3 N 0.20583(8) 0.46258(6) 0.69148(6) 0.03019(17) Uani 1 1 d . . . . .
H3A H 0.2227(18) 0.4658(15) 0.7653(13) 0.072(6) Uiso 1 1 d . . . . .
N4 N 0.21892(8) 0.43334(7) 0.85150(6) 0.03130(17) Uani 1 1 d . . . . .
C15 C 0.13960(9) 0.35625(7) 0.67984(6) 0.02690(17) Uani 1 1 d . . . . .
C16 C 0.10142(11) 0.31888(9) 0.60066(7) 0.0362(2) Uani 1 1 d . . . . .
H16 H 0.1175(15) 0.3668(13) 0.5503(11) 0.051(4) Uiso 1 1 d . . . . .
C17 C 0.04074(11) 0.21631(9) 0.58935(8) 0.0399(2) Uani 1 1 d . . . . .
H17 H 0.0111(17) 0.1900(14) 0.5322(12) 0.065(5) Uiso 1 1 d . . . . .
C18 C 0.02041(10) 0.15358(8) 0.65724(8) 0.0350(2) Uani 1 1 d . . . . .
H18 H -0.0226(15) 0.0827(13) 0.6505(10) 0.047(4) Uiso 1 1 d . . . . .
C19 C 0.05782(8) 0.19015(7) 0.73996(7) 0.02840(18) Uani 1 1 d . . . . .
C20 C 0.03595(10) 0.12479(8) 0.81031(8) 0.0368(2) Uani 1 1 d . . . . .
H20 H -0.0037(15) 0.0546(13) 0.7993(10) 0.047(4) Uiso 1 1 d . . . . .
C21 C 0.06950(12) 0.15995(10) 0.88997(8) 0.0430(3) Uani 1 1 d . . . . .
H21 H 0.0511(17) 0.1116(15) 0.9387(12) 0.067(5) Uiso 1 1 d . . . . .
C22 C 0.12902(11) 0.26226(10) 0.90397(7) 0.0384(2) Uani 1 1 d . . . . .
H22 H 0.1540(16) 0.2885(13) 0.9637(12) 0.057(5) Uiso 1 1 d . . . . .
C23 C 0.15425(9) 0.32767(7) 0.83750(6) 0.02778(17) Uani 1 1 d . . . . .
C24 C 0.11883(8) 0.29411(7) 0.75287(6) 0.02460(16) Uani 1 1 d . . . . .
C25 C 0.13706(13) 0.52661(10) 0.66631(10) 0.0443(3) Uani 1 1 d . . . . .
H25A H 0.1232(17) 0.5228(14) 0.6045(12) 0.061(5) Uiso 1 1 d . . . . .
H25B H 0.0603(17) 0.5035(14) 0.6973(12) 0.058(5) Uiso 1 1 d . . . . .
H25C H 0.1814(18) 0.5933(16) 0.6821(12) 0.068(6) Uiso 1 1 d . . . . .
C26 C 0.32322(12) 0.49323(9) 0.64973(10) 0.0425(3) Uani 1 1 d . . . . .
H26A H 0.3653(15) 0.4533(13) 0.6712(11) 0.051(5) Uiso 1 1 d . . . . .
H26B H 0.3112(16) 0.4869(13) 0.5895(12) 0.055(5) Uiso 1 1 d . . . . .
H26C H 0.3640(17) 0.5601(15) 0.6640(12) 0.061(5) Uiso 1 1 d . . . . .
C27 C 0.15698(14) 0.48003(12) 0.90943(10) 0.0477(3) Uani 1 1 d . . . . .
H27A H 0.1578(16) 0.4535(14) 0.9701(12) 0.060(5) Uiso 1 1 d . . . . .
H27B H 0.2006(17) 0.5526(15) 0.9071(12) 0.066(5) Uiso 1 1 d . . . . .
H27C H 0.0780(17) 0.4642(13) 0.8865(11) 0.053(5) Uiso 1 1 d . . . . .
C28 C 0.34225(11) 0.45224(10) 0.87960(10) 0.0417(3) Uani 1 1 d . . . . .
H28A H 0.3816(15) 0.4230(12) 0.8395(11) 0.047(4) Uiso 1 1 d . . . . .
H28B H 0.3816(16) 0.5228(14) 0.8812(11) 0.059(5) Uiso 1 1 d . . . . .
H28C H 0.3418(16) 0.4271(14) 0.9364(12) 0.058(5) Uiso 1 1 d . . . . .
C31 C 0.26243(8) 0.80294(7) 0.67864(6) 0.02431(16) Uani 1 1 d . . . . .
C32 C 0.30414(10) 0.80008(8) 0.59763(6) 0.03129(19) Uani 1 1 d . . . . .
H32 H 0.2562(15) 0.8076(12) 0.5480(10) 0.049(4) Uiso 1 1 d . . . . .
C33 C 0.41028(11) 0.78254(9) 0.58180(7) 0.0346(2) Uani 1 1 d . . . . .
H33 H 0.4359(15) 0.7808(12) 0.5231(11) 0.049(4) Uiso 1 1 d . . . . .
C34 C 0.47524(10) 0.76581(8) 0.64775(7) 0.0319(2) Uani 1 1 d . . . . .
H34 H 0.5467(14) 0.7510(12) 0.6374(10) 0.042(4) Uiso 1 1 d . . . . .
C35 C 0.43586(8) 0.76507(7) 0.73239(6) 0.02622(17) Uani 1 1 d . . . . .
C36 C 0.49743(10) 0.74254(8) 0.80211(8) 0.0334(2) Uani 1 1 d . . . . .
H36 H 0.5694(14) 0.7282(12) 0.7897(10) 0.042(4) Uiso 1 1 d . . . . .
C37 C 0.45463(11) 0.74019(9) 0.88255(8) 0.0366(2) Uani 1 1 d . . . . .
H37 H 0.5000(16) 0.7238(13) 0.9298(11) 0.056(5) Uiso 1 1 d . . . . .
C38 C 0.35118(10) 0.76219(8) 0.89754(7) 0.0332(2) Uani 1 1 d . . . . .
H38 H 0.3215(15) 0.7620(13) 0.9590(11) 0.052(5) Uiso 1 1 d . . . . .
C39 C 0.28761(8) 0.78599(7) 0.83264(6) 0.02512(16) Uani 1 1 d . . . . .
C40 C 0.32987(8) 0.78552(6) 0.74793(6) 0.02267(15) Uani 1 1 d . . . . .
C41 C 0.13928(12) 0.92720(9) 0.66290(9) 0.0389(2) Uani 1 1 d . . . . .
H41A H 0.2082(17) 0.9812(15) 0.6799(12) 0.062(5) Uiso 1 1 d . . . . .
H41B H 0.1399(17) 0.9306(14) 0.5994(13) 0.065(5) Uiso 1 1 d . . . . .
H41C H 0.0677(17) 0.9420(14) 0.6795(12) 0.061(5) Uiso 1 1 d . . . . .
C42 C 0.02725(10) 0.72638(9) 0.66085(9) 0.0390(2) Uani 1 1 d . . . . .
H42A H -0.0481(18) 0.7393(15) 0.6651(12) 0.067(5) Uiso 1 1 d . . . . .
H42B H 0.0375(19) 0.7094(16) 0.6003(14) 0.076(6) Uiso 1 1 d . . . . .
H42C H 0.0164(16) 0.6652(14) 0.6933(11) 0.057(5) Uiso 1 1 d . . . . .
C43 C 0.20884(16) 0.93014(10) 0.88380(9) 0.0474(3) Uani 1 1 d . . . . .
H43A H 0.2534(18) 0.9386(15) 0.9389(13) 0.068(6) Uiso 1 1 d . . . . .
H43B H 0.138(2) 0.9474(16) 0.8928(13) 0.079(6) Uiso 1 1 d . . . . .
H43C H 0.2675(19) 0.9840(16) 0.8430(13) 0.075(6) Uiso 1 1 d . . . . .
C44 C 0.06988(13) 0.73628(12) 0.90211(10) 0.0465(3) Uani 1 1 d . . . . .
H44A H 0.0975(19) 0.7252(16) 0.9614(14) 0.075(6) Uiso 1 1 d . . . . .
H44B H -0.002(2) 0.7598(17) 0.9089(14) 0.084(7) Uiso 1 1 d . . . . .
H44C H 0.0388(16) 0.6701(14) 0.8740(11) 0.058(5) Uiso 1 1 d . . . . .
B1 B 0.13949(10) 0.81980(8) 0.69299(7) 0.02689(19) Uani 1 1 d . . . . .
H1A H 0.1258(13) 0.8193(11) 0.7757(9) 0.036(4) Uiso 1 1 d . . . . .
B2 B 0.17422(11) 0.81690(9) 0.85049(7) 0.0294(2) Uani 1 1 d . . . . .
C45 C 0.57228(8) 0.39164(7) 0.64945(6) 0.02351(15) Uani 1 1 d . . . . .
C46 C 0.50441(9) 0.35976(7) 0.57685(6) 0.02831(18) Uani 1 1 d . . . . .
H46 H 0.5341(13) 0.3940(11) 0.5214(10) 0.040(4) Uiso 1 1 d . . . . .
C47 C 0.39518(9) 0.28031(8) 0.57743(7) 0.03150(19) Uani 1 1 d . . . . .
H47 H 0.3488(14) 0.2610(12) 0.5242(10) 0.045(4) Uiso 1 1 d . . . . .
C48 C 0.35252(9) 0.23119(7) 0.65113(7) 0.03031(19) Uani 1 1 d . . . . .
H48 H 0.2768(14) 0.1760(11) 0.6522(9) 0.039(4) Uiso 1 1 d . . . . .
C49 C 0.41797(8) 0.25973(7) 0.72788(6) 0.02629(17) Uani 1 1 d . . . . .
C50 C 0.37745(10) 0.20964(8) 0.80545(8) 0.0341(2) Uani 1 1 d . . . . .
H50 H 0.3013(14) 0.1544(12) 0.8053(10) 0.043(4) Uiso 1 1 d . . . . .
C51 C 0.44388(11) 0.23922(9) 0.87802(8) 0.0387(2) Uani 1 1 d . . . . .
H51 H 0.4150(17) 0.2057(14) 0.9347(12) 0.063(5) Uiso 1 1 d . . . . .
C52 C 0.55212(11) 0.31963(9) 0.87688(7) 0.0353(2) Uani 1 1 d . . . . .
H52 H 0.5986(15) 0.3402(13) 0.9323(11) 0.053(5) Uiso 1 1 d . . . . .
C53 C 0.59641(9) 0.37213(7) 0.80338(6) 0.02657(17) Uani 1 1 d . . . . .
C54 C 0.52800(8) 0.34073(6) 0.72703(6) 0.02293(15) Uani 1 1 d . . . . .
C55 C 0.68060(13) 0.58656(9) 0.62199(10) 0.0448(3) Uani 1 1 d . . . . .
H55A H 0.7563(19) 0.6431(16) 0.6237(13) 0.072(6) Uiso 1 1 d . . . . .
H55B H 0.6269(19) 0.6054(16) 0.6599(13) 0.072(6) Uiso 1 1 d . . . . .
H55C H 0.646(2) 0.5833(16) 0.5629(14) 0.081(6) Uiso 1 1 d . . . . .
C56 C 0.79760(11) 0.45792(10) 0.59448(9) 0.0397(2) Uani 1 1 d . . . . .
H56A H 0.7679(16) 0.4352(14) 0.5353(12) 0.059(5) Uiso 1 1 d . . . . .
H56B H 0.8693(18) 0.5169(15) 0.5876(12) 0.066(5) Uiso 1 1 d . . . . .
H56C H 0.8245(16) 0.4060(14) 0.6223(11) 0.058(5) Uiso 1 1 d . . . . .
C57 C 0.70573(15) 0.56188(11) 0.85217(10) 0.0474(3) Uani 1 1 d . . . . .
H57A H 0.6886(18) 0.5491(15) 0.9119(13) 0.070(6) Uiso 1 1 d . . . . .
H57B H 0.6377(18) 0.5812(15) 0.8316(12) 0.066(5) Uiso 1 1 d . . . . .
H57C H 0.777(2) 0.6209(17) 0.8487(14) 0.079(6) Uiso 1 1 d . . . . .
C58 C 0.83368(11) 0.44084(10) 0.82877(10) 0.0430(3) Uani 1 1 d . . . . .
H58A H 0.8285(16) 0.4174(14) 0.8891(12) 0.060(5) Uiso 1 1 d . . . . .
H58B H 0.9067(17) 0.5043(14) 0.8269(12) 0.062(5) Uiso 1 1 d . . . . .
H58C H 0.8480(16) 0.3877(14) 0.7934(11) 0.056(5) Uiso 1 1 d . . . . .
B3 B 0.69540(10) 0.48234(8) 0.64603(7) 0.0279(2) Uani 1 1 d . . . . .
H3B H 0.7369(12) 0.4973(10) 0.7252(8) 0.030(3) Uiso 1 1 d . . . . .
B4 B 0.71689(11) 0.46600(9) 0.80398(8) 0.0302(2) Uani 1 1 d . . . . .

loop_
_atom_site_aniso_label
_atom_site_aniso_U_11
_atom_site_aniso_U_22
_atom_site_aniso_U_33
_atom_site_aniso_U_23
_atom_site_aniso_U_13
_atom_site_aniso_U_12
N1 0.0343(4) 0.0250(3) 0.0304(4) -0.0010(3) -0.0026(3) 0.0168(3)
N2 0.0337(4) 0.0255(3) 0.0278(4) -0.0002(3) 0.0068(3) 0.0130(3)
C1 0.0262(4) 0.0202(3) 0.0260(4) -0.0009(3) -0.0011(3) 0.0097(3)
C2 0.0359(5) 0.0263(4) 0.0250(4) -0.0015(3) -0.0021(3) 0.0118(4)
C3 0.0369(5) 0.0262(4) 0.0280(4) -0.0057(3) 0.0019(4) 0.0101(4)
C4 0.0312(5) 0.0231(4) 0.0348(5) -0.0049(3) 0.0028(4) 0.0115(3)
C5 0.0242(4) 0.0202(3) 0.0304(4) -0.0009(3) 0.0003(3) 0.0092(3)
C6 0.0332(5) 0.0262(4) 0.0391(5) 0.0037(4) -0.0002(4) 0.0155(4)
C7 0.0407(6) 0.0339(5) 0.0345(5) 0.0074(4) -0.0034(4) 0.0176(4)
C8 0.0390(5) 0.0304(4) 0.0263(4) 0.0032(3) 0.0005(4) 0.0129(4)
C9 0.0269(4) 0.0216(3) 0.0255(4) 0.0005(3) 0.0022(3) 0.0087(3)
C10 0.0226(4) 0.0189(3) 0.0247(4) -0.0004(3) 0.0003(3) 0.0077(3)
C11 0.0398(6) 0.0530(8) 0.0640(9) -0.0159(7) -0.0157(6) 0.0294(6)
C12 0.0639(8) 0.0266(5) 0.0356(5) 0.0043(4) 0.0066(5) 0.0227(5)
C13 0.0478(7) 0.0479(7) 0.0607(9) 0.0151(6) 0.0292(7) 0.0252(6)
C14 0.0546(7) 0.0300(5) 0.0390(6) -0.0096(4) -0.0038(5) 0.0157(5)
N3 0.0312(4) 0.0211(3) 0.0388(4) 0.0042(3) 0.0030(3) 0.0097(3)
N4 0.0316(4) 0.0279(4) 0.0361(4) -0.0071(3) -0.0028(3) 0.0125(3)
C15 0.0266(4) 0.0227(4) 0.0313(4) 0.0020(3) 0.0001(3) 0.0085(3)
C16 0.0400(6) 0.0360(5) 0.0311(5) 0.0026(4) -0.0031(4) 0.0116(4)
C17 0.0407(6) 0.0392(6) 0.0363(5) -0.0079(4) -0.0083(4) 0.0096(5)
C18 0.0289(5) 0.0278(4) 0.0441(6) -0.0059(4) -0.0043(4) 0.0044(4)
C19 0.0227(4) 0.0234(4) 0.0368(5) 0.0009(3) 0.0013(3) 0.0051(3)
C20 0.0315(5) 0.0258(4) 0.0487(6) 0.0084(4) 0.0047(4) 0.0041(4)
C21 0.0444(6) 0.0389(6) 0.0414(6) 0.0153(5) 0.0067(5) 0.0086(5)
C22 0.0413(6) 0.0416(6) 0.0302(5) 0.0048(4) 0.0031(4) 0.0116(5)
C23 0.0267(4) 0.0275(4) 0.0293(4) -0.0005(3) 0.0016(3) 0.0097(3)
C24 0.0219(4) 0.0225(4) 0.0292(4) 0.0011(3) 0.0016(3) 0.0075(3)
C25 0.0495(7) 0.0327(5) 0.0581(8) 0.0081(5) 0.0016(6) 0.0236(5)
C26 0.0361(6) 0.0310(5) 0.0555(8) 0.0032(5) 0.0117(5) 0.0054(4)
C27 0.0484(7) 0.0504(7) 0.0525(8) -0.0189(6) -0.0032(6) 0.0275(6)
C28 0.0333(6) 0.0381(6) 0.0535(7) -0.0090(5) -0.0081(5) 0.0123(5)
C31 0.0264(4) 0.0242(4) 0.0235(4) -0.0001(3) 0.0003(3) 0.0102(3)
C32 0.0376(5) 0.0361(5) 0.0238(4) 0.0009(3) 0.0022(4) 0.0173(4)
C33 0.0412(6) 0.0367(5) 0.0300(5) 0.0022(4) 0.0104(4) 0.0184(4)
C34 0.0298(5) 0.0298(4) 0.0389(5) 0.0016(4) 0.0084(4) 0.0136(4)
C35 0.0238(4) 0.0220(4) 0.0329(4) 0.0008(3) 0.0004(3) 0.0079(3)
C36 0.0273(5) 0.0302(5) 0.0438(6) 0.0020(4) -0.0051(4) 0.0114(4)
C37 0.0378(5) 0.0356(5) 0.0365(5) 0.0041(4) -0.0105(4) 0.0131(4)
C38 0.0392(5) 0.0335(5) 0.0263(4) 0.0021(4) -0.0032(4) 0.0119(4)
C39 0.0277(4) 0.0220(4) 0.0239(4) 0.0007(3) 0.0002(3) 0.0063(3)
C40 0.0231(4) 0.0199(3) 0.0244(4) 0.0000(3) 0.0001(3) 0.0068(3)
C41 0.0421(6) 0.0327(5) 0.0471(6) 0.0060(4) 0.0023(5) 0.0195(5)
C42 0.0295(5) 0.0349(5) 0.0561(7) -0.0100(5) -0.0081(5) 0.0156(4)
C43 0.0705(9) 0.0376(6) 0.0415(6) -0.0092(5) -0.0050(6) 0.0283(6)
C44 0.0407(6) 0.0532(8) 0.0450(7) 0.0128(6) 0.0146(5) 0.0152(6)
B1 0.0276(5) 0.0281(5) 0.0279(5) -0.0006(4) -0.0002(4) 0.0133(4)
B2 0.0343(5) 0.0301(5) 0.0257(5) 0.0002(4) 0.0046(4) 0.0136(4)
C45 0.0227(4) 0.0229(4) 0.0257(4) -0.0002(3) -0.0006(3) 0.0089(3)
C46 0.0279(4) 0.0290(4) 0.0269(4) -0.0026(3) -0.0019(3) 0.0086(3)
C47 0.0289(5) 0.0303(4) 0.0339(5) -0.0079(4) -0.0058(4) 0.0087(4)
C48 0.0240(4) 0.0242(4) 0.0411(5) -0.0047(4) -0.0010(4) 0.0063(3)
C49 0.0237(4) 0.0216(4) 0.0347(4) 0.0004(3) 0.0029(3) 0.0093(3)
C50 0.0312(5) 0.0272(4) 0.0437(6) 0.0083(4) 0.0093(4) 0.0096(4)
C51 0.0412(6) 0.0403(6) 0.0372(5) 0.0141(4) 0.0089(4) 0.0172(5)
C52 0.0378(5) 0.0417(6) 0.0295(5) 0.0076(4) 0.0003(4) 0.0178(5)
C53 0.0268(4) 0.0281(4) 0.0276(4) 0.0017(3) -0.0021(3) 0.0130(3)
C54 0.0224(4) 0.0217(3) 0.0266(4) 0.0002(3) 0.0003(3) 0.0101(3)
C55 0.0428(7) 0.0273(5) 0.0611(8) 0.0070(5) -0.0129(6) 0.0084(5)
C56 0.0293(5) 0.0430(6) 0.0430(6) 0.0047(5) 0.0064(4) 0.0076(4)
C57 0.0575(8) 0.0393(6) 0.0473(7) -0.0113(5) -0.0073(6) 0.0193(6)
C58 0.0318(5) 0.0436(6) 0.0534(7) 0.0022(5) -0.0131(5) 0.0131(5)
B3 0.0257(5) 0.0255(4) 0.0301(5) 0.0033(4) -0.0036(4) 0.0059(4)
B4 0.0301(5) 0.0303(5) 0.0304(5) -0.0015(4) -0.0070(4) 0.0110(4)

loop_
_atom_type_symbol
_atom_type_description
_atom_type_scat_dispersion_real
_atom_type_scat_dispersion_imag
_atom_type_scat_source
C C 0.0033 0.0016 'International Tables Vol C Tables 4.2.6.8 and 6.1.1.4'
H H 0.0000 0.0000 'International Tables Vol C Tables 4.2.6.8 and 6.1.1.4'
B B 0.0013 0.0007 'International Tables Vol C Tables 4.2.6.8 and 6.1.1.4'
N N 0.0061 0.0033 'International Tables Vol C Tables 4.2.6.8 and 6.1.1.4'

loop_
_exptl_crystal_face_index_h
_exptl_crystal_face_index_k
_exptl_crystal_face_index_l
_exptl_crystal_face_perp_dist
0 0 -1 0.0579
0 1 0 0.1197
-1 0 0 0.1367
-1 1 0 0.1498
1 0 0 0.1367
1 1 0 0.1195
0 0 1 0.0419
-1 -1 0 0.1195
0 -1 0 0.1197
5 -2 3 0.1323
1 -1 0 0.1498

loop_
_geom_angle_atom_site_label_1
_geom_angle_atom_site_label_2
_geom_angle_atom_site_label_3
_geom_angle
_geom_angle_site_symmetry_1
_geom_angle_site_symmetry_3
_geom_angle_publ_flag
C1 N1 H1 98.9(9) . . ?
C1 N1 C11 112.40(9) . . ?
C1 N1 C12 112.82(9) . . ?
C11 N1 H1 110.4(10) . . ?
C11 N1 C12 112.47(10) . . ?
C12 N1 H1 109.0(9) . . ?
C9 N2 H1 98.4(9) . . ?
C9 N2 C13 112.66(9) . . ?
C9 N2 C14 112.31(9) . . ?
C13 N2 H1 111.2(9) . . ?
C13 N2 C14 112.47(11) . . ?
C14 N2 H1 108.9(9) . . ?
C2 C1 N1 120.38(8) . . ?
C2 C1 C10 121.60(8) . . ?
C10 C1 N1 118.02(8) . . ?
C1 C2 H2 120.8(9) . . ?
C1 C2 C3 120.28(9) . . ?
C3 C2 H2 118.9(9) . . ?
C2 C3 H3 119.0(9) . . ?
C4 C3 C2 120.06(9) . . ?
C4 C3 H3 120.9(9) . . ?
C3 C4 H4 121.5(9) . . ?
C3 C4 C5 121.10(9) . . ?
C5 C4 H4 117.4(9) . . ?
C4 C5 C6 120.90(9) . . ?
C4 C5 C10 119.52(8) . . ?
C6 C5 C10 119.58(9) . . ?
C5 C6 H6 117.6(9) . . ?
C7 C6 C5 120.69(9) . . ?
C7 C6 H6 121.7(9) . . ?
C6 C7 H7 118.9(10) . . ?
C6 C7 C8 120.40(9) . . ?
C8 C7 H7 120.7(10) . . ?
C7 C8 H8 119.3(9) . . ?
C9 C8 C7 120.47(10) . . ?
C9 C8 H8 120.2(9) . . ?
C8 C9 N2 120.88(9) . . ?
C8 C9 C10 121.15(9) . . ?
C10 C9 N2 117.97(8) . . ?
C1 C10 C5 117.40(8) . . ?
C1 C10 C9 124.89(8) . . ?
C9 C10 C5 117.71(8) . . ?
N1 C11 H11A 109.2(11) . . ?
N1 C11 H11B 108.1(12) . . ?
N1 C11 H11C 108.8(12) . . ?
H11A C11 H11B 110.9(16) . . ?
H11A C11 H11C 108.7(15) . . ?
H11B C11 H11C 111.0(17) . . ?
N1 C12 H12A 107.2(10) . . ?
N1 C12 H12B 108.1(12) . . ?
N1 C12 H12C 109.3(11) . . ?
H12A C12 H12B 111.2(15) . . ?
H12A C12 H12C 108.6(15) . . ?
H12B C12 H12C 112.2(15) . . ?
N2 C13 H13A 110.9(12) . . ?
N2 C13 H13B 110.5(12) . . ?
N2 C13 H13C 107.7(11) . . ?
H13A C13 H13B 112.1(17) . . ?
H13A C13 H13C 109.3(15) . . ?
H13B C13 H13C 106.2(16) . . ?
N2 C14 H14A 109.4(11) . . ?
N2 C14 H14B 107.8(11) . . ?
N2 C14 H14C 108.7(10) . . ?
H14A C14 H14B 110.0(15) . . ?
H14A C14 H14C 109.3(15) . . ?
H14B C14 H14C 111.6(14) . . ?
C15 N3 H3A 100.6(10) . . ?
C15 N3 C25 113.02(9) . . ?
C15 N3 C26 111.88(9) . . ?
C25 N3 H3A 111.1(10) . . ?
C25 N3 C26 112.14(10) . . ?
C26 N3 H3A 107.4(10) . . ?
C23 N4 H3A 98.3(8) . . ?
C23 N4 C27 112.83(10) . . ?
C23 N4 C28 111.97(9) . . ?
C27 N4 H3A 113.9(8) . . ?
C28 N4 H3A 107.5(8) . . ?
C28 N4 C27 111.64(10) . . ?
C16 C15 N3 120.29(9) . . ?
C16 C15 C24 121.85(9) . . ?
C24 C15 N3 117.84(9) . . ?
C15 C16 H16 118.9(10) . . ?
C15 C16 C17 120.14(10) . . ?
C17 C16 H16 121.0(10) . . ?
C16 C17 H17 119.8(11) . . ?
C18 C17 C16 120.12(11) . . ?
C18 C17 H17 120.1(11) . . ?
C17 C18 H18 121.0(10) . . ?
C17 C18 C19 121.01(10) . . ?
C19 C18 H18 117.9(10) . . ?
C18 C19 C20 120.80(10) . . ?
C18 C19 C24 119.73(9) . . ?
C20 C19 C24 119.47(10) . . ?
C19 C20 H20 117.5(10) . . ?
C21 C20 C19 120.90(10) . . ?
C21 C20 H20 121.6(10) . . ?
C20 C21 H21 118.9(11) . . ?
C20 C21 C22 120.39(11) . . ?
C22 C21 H21 120.7(11) . . ?
C21 C22 H22 120.3(10) . . ?
C23 C22 C21 120.55(11) . . ?
C23 C22 H22 119.1(10) . . ?
C22 C23 N4 120.68(10) . . ?
C22 C23 C24 120.90(10) . . ?
C24 C23 N4 118.43(9) . . ?
C15 C24 C19 117.12(9) . . ?
C15 C24 C23 125.12(9) . . ?
C23 C24 C19 117.75(9) . . ?
N3 C25 H25A 110.2(11) . . ?
N3 C25 H25B 108.4(10) . . ?
N3 C25 H25C 108.3(12) . . ?
H25A C25 H25B 110.5(15) . . ?
H25A C25 H25C 109.5(16) . . ?
H25B C25 H25C 109.8(16) . . ?
N3 C26 H26A 108.5(11) . . ?
N3 C26 H26B 108.6(11) . . ?
N3 C26 H26C 107.7(12) . . ?
H26A C26 H26B 112.8(15) . . ?
H26A C26 H26C 109.4(15) . . ?
H26B C26 H26C 109.8(15) . . ?
N4 C27 H27A 109.7(10) . . ?
N4 C27 H27B 106.3(12) . . ?
N4 C27 H27C 106.1(11) . . ?
H27A C27 H27B 110.9(15) . . ?
H27A C27 H27C 112.8(15) . . ?
H27B C27 H27C 110.6(15) . . ?
N4 C28 H28A 110.0(10) . . ?
N4 C28 H28B 107.3(11) . . ?
N4 C28 H28C 109.1(11) . . ?
H28A C28 H28B 109.5(15) . . ?
H28A C28 H28C 112.7(14) . . ?
H28B C28 H28C 108.2(15) . . ?
C32 C31 C40 117.61(9) . . ?
C32 C31 B1 120.54(9) . . ?
C40 C31 B1 121.78(8) . . ?
C31 C32 H32 119.3(10) . . ?
C31 C32 C33 122.53(10) . . ?
C33 C32 H32 118.1(10) . . ?
C32 C33 H33 119.4(10) . . ?
C34 C33 C32 120.17(10) . . ?
C34 C33 H33 120.4(10) . . ?
C33 C34 H34 120.8(9) . . ?
C33 C34 C35 120.21(10) . . ?
C35 C34 H34 119.0(9) . . ?
C34 C35 C36 121.82(9) . . ?
C34 C35 C40 119.18(9) . . ?
C36 C35 C40 118.99(9) . . ?
C35 C36 H36 117.4(9) . . ?
C37 C36 C35 119.87(10) . . ?
C37 C36 H36 122.7(9) . . ?
C36 C37 H37 117.6(11) . . ?
C36 C37 C38 120.80(10) . . ?
C38 C37 H37 121.6(10) . . ?
C37 C38 H38 119.7(9) . . ?
C39 C38 C37 122.34(10) . . ?
C39 C38 H38 118.0(9) . . ?
C38 C39 C40 117.14(9) . . ?
C38 C39 B2 122.15(9) . . ?
C40 C39 B2 120.67(8) . . ?
C31 C40 C35 120.25(8) . . ?
C31 C40 C39 118.92(8) . . ?
C35 C40 C39 120.80(8) . . ?
H41A C41 H41B 104.1(16) . . ?
H41A C41 H41C 109.2(15) . . ?
H41B C41 H41C 104.6(15) . . ?
B1 C41 H41A 113.9(11) . . ?
B1 C41 H41B 109.7(11) . . ?
B1 C41 H41C 114.4(11) . . ?
H42A C42 H42B 108.4(16) . . ?
H42A C42 H42C 106.2(15) . . ?
H42B C42 H42C 105.6(16) . . ?
B1 C42 H42A 112.4(11) . . ?
B1 C42 H42B 110.7(12) . . ?
B1 C42 H42C 113.1(11) . . ?
H43A C43 H43B 108.5(16) . . ?
H43A C43 H43C 104.1(16) . . ?
H43B C43 H43C 109.1(17) . . ?
B2 C43 H43A 109.9(11) . . ?
B2 C43 H43B 111.0(13) . . ?
B2 C43 H43C 114.0(11) . . ?
H44A C44 H44B 107.7(17) . . ?
H44A C44 H44C 107.0(16) . . ?
H44B C44 H44C 106.1(16) . . ?
B2 C44 H44A 111.3(12) . . ?
B2 C44 H44B 110.9(13) . . ?
B2 C44 H44C 113.6(11) . . ?
C31 B1 C41 114.12(9) . . ?
C31 B1 C42 112.51(8) . . ?
C31 B1 H1A 105.5(6) . . ?
C41 B1 C42 115.03(9) . . ?
C41 B1 H1A 104.8(6) . . ?
C42 B1 H1A 103.4(6) . . ?
C39 B2 C43 112.84(10) . . ?
C39 B2 C44 115.10(9) . . ?
C39 B2 H1A 105.9(6) . . ?
C43 B2 H1A 102.9(6) . . ?
C44 B2 C43 114.96(11) . . ?
C44 B2 H1A 103.4(6) . . ?
C46 C45 C54 117.53(8) . . ?
C46 C45 B3 120.71(8) . . ?
C54 C45 B3 121.76(8) . . ?
C45 C46 H46 119.0(9) . . ?
C45 C46 C47 122.34(9) . . ?
C47 C46 H46 118.7(9) . . ?
C46 C47 H47 119.6(9) . . ?
C48 C47 C46 120.48(9) . . ?
C48 C47 H47 119.9(9) . . ?
C47 C48 H48 121.1(9) . . ?
C47 C48 C49 120.12(9) . . ?
C49 C48 H48 118.8(9) . . ?
C48 C49 C50 121.79(9) . . ?
C48 C49 C54 119.14(9) . . ?
C50 C49 C54 119.07(9) . . ?
C49 C50 H50 118.2(9) . . ?
C51 C50 C49 119.88(10) . . ?
C51 C50 H50 121.9(9) . . ?
C50 C51 H51 121.0(11) . . ?
C50 C51 C52 120.79(10) . . ?
C52 C51 H51 118.1(11) . . ?
C51 C52 H52 118.6(10) . . ?
C53 C52 C51 122.25(11) . . ?
C53 C52 H52 119.2(10) . . ?
C52 C53 C54 117.21(9) . . ?
C52 C53 B4 121.58(9) . . ?
C54 C53 B4 121.19(8) . . ?
C45 C54 C53 118.82(8) . . ?
C49 C54 C45 120.39(8) . . ?
C49 C54 C53 120.79(9) . . ?
H55A C55 H55B 105.7(17) . . ?
H55A C55 H55C 107.9(17) . . ?
H55B C55 H55C 105.6(17) . . ?
B3 C55 H55A 112.8(12) . . ?
B3 C55 H55B 113.9(12) . . ?
B3 C55 H55C 110.5(13) . . ?
H56A C56 H56B 106.1(15) . . ?
H56A C56 H56C 109.2(15) . . ?
H56B C56 H56C 105.9(15) . . ?
B3 C56 H56A 109.0(11) . . ?
B3 C56 H56B 112.5(12) . . ?
B3 C56 H56C 113.8(11) . . ?
H57A C57 H57B 102.7(16) . . ?
H57A C57 H57C 107.0(17) . . ?
H57B C57 H57C 107.6(17) . . ?
B4 C57 H57A 111.8(12) . . ?
B4 C57 H57B 113.7(11) . . ?
B4 C57 H57C 113.3(13) . . ?
H58A C58 H58B 105.4(15) . . ?
H58A C58 H58C 106.3(14) . . ?
H58B C58 H58C 109.4(15) . . ?
B4 C58 H58A 109.9(11) . . ?
B4 C58 H58B 109.9(11) . . ?
B4 C58 H58C 115.5(10) . . ?
C45 B3 C55 113.18(9) . . ?
C45 B3 C56 114.03(9) . . ?
C45 B3 H3B 106.5(6) . . ?
C55 B3 C56 114.81(10) . . ?
C55 B3 H3B 103.1(6) . . ?
C56 B3 H3B 103.7(6) . . ?
C53 B4 C57 113.26(10) . . ?
C53 B4 C58 114.78(9) . . ?
C53 B4 H3B 107.1(6) . . ?
C57 B4 H3B 102.3(6) . . ?
C58 B4 C57 114.54(10) . . ?
C58 B4 H3B 103.1(6) . . ?

loop_
_geom_bond_atom_site_label_1
_geom_bond_atom_site_label_2
_geom_bond_distance
_geom_bond_site_symmetry_2
_geom_bond_publ_flag
N1 H1 1.24(2) . ?
N1 C1 1.4666(12) . ?
N1 C11 1.4836(16) . ?
N1 C12 1.4863(15) . ?
N2 H1 1.35(2) . ?
N2 C9 1.4594(12) . ?
N2 C13 1.4752(15) . ?
N2 C14 1.4840(15) . ?
C1 C2 1.3701(13) . ?
C1 C10 1.4271(12) . ?
C2 H2 0.984(15) . ?
C2 C3 1.4097(14) . ?
C3 H3 1.002(16) . ?
C3 C4 1.3655(15) . ?
C4 H4 0.958(15) . ?
C4 C5 1.4188(14) . ?
C5 C6 1.4192(14) . ?
C5 C10 1.4285(12) . ?
C6 H6 0.951(16) . ?
C6 C7 1.3667(16) . ?
C7 H7 0.997(16) . ?
C7 C8 1.4065(16) . ?
C8 H8 1.008(16) . ?
C8 C9 1.3707(13) . ?
C9 C10 1.4279(13) . ?
C11 H11A 1.000(19) . ?
C11 H11B 0.97(2) . ?
C11 H11C 0.94(2) . ?
C12 H12A 0.986(18) . ?
C12 H12B 0.917(19) . ?
C12 H12C 0.967(18) . ?
C13 H13A 0.99(2) . ?
C13 H13B 0.99(2) . ?
C13 H13C 0.948(18) . ?
C14 H14A 0.975(19) . ?
C14 H14B 0.981(18) . ?
C14 H14C 1.012(18) . ?
N3 H3A 1.18(2) . ?
N3 C15 1.4665(13) . ?
N3 C25 1.4873(15) . ?
N3 C26 1.4886(15) . ?
N4 H3A 1.43(2) . ?
N4 C23 1.4600(13) . ?
N4 C27 1.4824(15) . ?
N4 C28 1.4811(15) . ?
C15 C16 1.3697(15) . ?
C15 C24 1.4256(13) . ?
C16 H16 1.025(17) . ?
C16 C17 1.4082(17) . ?
C17 H17 0.992(19) . ?
C17 C18 1.3660(18) . ?
C18 H18 0.973(17) . ?
C18 C19 1.4159(16) . ?
C19 C20 1.4184(15) . ?
C19 C24 1.4292(13) . ?
C20 H20 0.968(17) . ?
C20 C21 1.3580(19) . ?
C21 H21 1.01(2) . ?
C21 C22 1.4087(18) . ?
C22 H22 1.018(18) . ?
C22 C23 1.3704(15) . ?
C23 C24 1.4286(14) . ?
C25 H25A 0.985(19) . ?
C25 H25B 1.001(19) . ?
C25 H25C 0.95(2) . ?
C26 H26A 0.948(18) . ?
C26 H26B 0.958(18) . ?
C26 H26C 0.94(2) . ?
C27 H27A 1.030(19) . ?
C27 H27B 0.99(2) . ?
C27 H27C 0.967(18) . ?
C28 H28A 0.972(17) . ?
C28 H28B 0.958(19) . ?
C28 H28C 0.964(19) . ?
C31 C32 1.3819(13) . ?
C31 C40 1.4295(13) . ?
C31 B1 1.6011(14) . ?
C32 H32 0.997(17) . ?
C32 C33 1.4120(16) . ?
C33 H33 0.981(17) . ?
C33 C34 1.3673(17) . ?
C34 H34 0.972(16) . ?
C34 C35 1.4184(15) . ?
C35 C36 1.4203(14) . ?
C35 C40 1.4304(13) . ?
C36 H36 0.981(16) . ?
C36 C37 1.3687(17) . ?
C37 H37 0.996(18) . ?
C37 C38 1.4108(17) . ?
C38 H38 1.035(17) . ?
C38 C39 1.3857(14) . ?
C39 C40 1.4337(13) . ?
C39 B2 1.6043(15) . ?
C41 H41A 0.95(2) . ?
C41 H41B 1.00(2) . ?
C41 H41C 0.996(19) . ?
C41 B1 1.6126(16) . ?
C42 H42A 0.99(2) . ?
C42 H42B 1.00(2) . ?
C42 H42C 0.985(19) . ?
C42 B1 1.6175(16) . ?
C43 H43A 1.00(2) . ?
C43 H43B 0.98(2) . ?
C43 H43C 1.07(2) . ?
C43 B2 1.6167(17) . ?
C44 H44A 1.02(2) . ?
C44 H44B 1.04(2) . ?
C44 H44C 0.994(19) . ?
C44 B2 1.6099(18) . ?
B1 H1A 1.315(14) . ?
B2 H1A 1.317(14) . ?
C45 C46 1.3834(13) . ?
C45 C54 1.4331(13) . ?
C45 B3 1.6012(14) . ?
C46 H46 1.008(15) . ?
C46 C47 1.4123(14) . ?
C47 H47 0.990(16) . ?
C47 C48 1.3671(16) . ?
C48 H48 0.980(15) . ?
C48 C49 1.4194(15) . ?
C49 C50 1.4198(14) . ?
C49 C54 1.4296(13) . ?
C50 H50 0.983(16) . ?
C50 C51 1.3711(18) . ?
C51 H51 1.020(19) . ?
C51 C52 1.4115(18) . ?
C52 H52 1.020(17) . ?
C52 C53 1.3877(14) . ?
C53 C54 1.4346(13) . ?
C53 B4 1.6028(16) . ?
C55 H55A 0.99(2) . ?
C55 H55B 0.99(2) . ?
C55 H55C 1.01(2) . ?
C55 B3 1.6106(16) . ?
C56 H56A 1.008(19) . ?
C56 H56B 0.98(2) . ?
C56 H56C 1.009(19) . ?
C56 B3 1.6181(18) . ?
C57 H57A 0.97(2) . ?
C57 H57B 1.01(2) . ?
C57 H57C 0.98(2) . ?
C57 B4 1.6172(18) . ?
C58 H58A 1.003(19) . ?
C58 H58B 1.02(2) . ?
C58 H58C 1.007(19) . ?
C58 B4 1.6161(17) . ?
B3 H3B 1.330(13) . ?
B4 H3B 1.316(13) . ?

loop_
_geom_torsion_atom_site_label_1
_geom_torsion_atom_site_label_2
_geom_torsion_atom_site_label_3
_geom_torsion_atom_site_label_4
_geom_torsion
_geom_torsion_site_symmetry_1
_geom_torsion_site_symmetry_2
_geom_torsion_site_symmetry_3
_geom_torsion_site_symmetry_4
_geom_torsion_publ_flag
N1 C1 C2 C3 -178.73(9) . . . . ?
N1 C1 C10 C5 177.64(8) . . . . ?
N1 C1 C10 C9 -2.43(14) . . . . ?
N2 C9 C10 C1 -1.17(14) . . . . ?
N2 C9 C10 C5 178.76(8) . . . . ?
C1 C2 C3 C4 0.99(16) . . . . ?
C2 C1 C10 C5 -1.77(14) . . . . ?
C2 C1 C10 C9 178.16(9) . . . . ?
C2 C3 C4 C5 -1.47(16) . . . . ?
C3 C4 C5 C6 -179.12(10) . . . . ?
C3 C4 C5 C10 0.32(15) . . . . ?
C4 C5 C6 C7 179.09(10) . . . . ?
C4 C5 C10 C1 1.27(13) . . . . ?
C4 C5 C10 C9 -178.66(9) . . . . ?
C5 C6 C7 C8 -0.36(18) . . . . ?
C6 C5 C10 C1 -179.29(9) . . . . ?
C6 C5 C10 C9 0.78(13) . . . . ?
C6 C7 C8 C9 0.62(18) . . . . ?
C7 C8 C9 N2 -179.43(10) . . . . ?
C7 C8 C9 C10 -0.15(16) . . . . ?
C8 C9 C10 C1 179.53(9) . . . . ?
C8 C9 C10 C5 -0.54(14) . . . . ?
C10 C1 C2 C3 0.67(15) . . . . ?
C10 C5 C6 C7 -0.34(16) . . . . ?
C11 N1 C1 C2 64.04(14) . . . . ?
C11 N1 C1 C10 -115.39(11) . . . . ?
C12 N1 C1 C2 -64.42(12) . . . . ?
C12 N1 C1 C10 116.16(10) . . . . ?
C13 N2 C9 C8 -58.83(14) . . . . ?
C13 N2 C9 C10 121.88(12) . . . . ?
C14 N2 C9 C8 69.41(12) . . . . ?
C14 N2 C9 C10 -109.88(10) . . . . ?
N3 C15 C16 C17 178.21(11) . . . . ?
N3 C15 C24 C19 -177.84(8) . . . . ?
N3 C15 C24 C23 2.13(14) . . . . ?
N4 C23 C24 C15 -1.27(15) . . . . ?
N4 C23 C24 C19 178.69(9) . . . . ?
C15 C16 C17 C18 -0.44(19) . . . . ?
C16 C15 C24 C19 1.02(15) . . . . ?
C16 C15 C24 C23 -179.02(10) . . . . ?
C16 C17 C18 C19 1.04(19) . . . . ?
C17 C18 C19 C20 179.67(11) . . . . ?
C17 C18 C19 C24 -0.61(17) . . . . ?
C18 C19 C20 C21 -178.57(11) . . . . ?
C18 C19 C24 C15 -0.41(14) . . . . ?
C18 C19 C24 C23 179.62(9) . . . . ?
C19 C20 C21 C22 -1.3(2) . . . . ?
C20 C19 C24 C15 179.32(9) . . . . ?
C20 C19 C24 C23 -0.64(14) . . . . ?
C20 C21 C22 C23 -0.2(2) . . . . ?
C21 C22 C23 N4 -178.22(11) . . . . ?
C21 C22 C23 C24 1.27(18) . . . . ?
C22 C23 C24 C15 179.22(10) . . . . ?
C22 C23 C24 C19 -0.81(15) . . . . ?
C24 C15 C16 C17 -0.61(17) . . . . ?
C24 C19 C20 C21 1.70(17) . . . . ?
C25 N3 C15 C16 61.61(14) . . . . ?
C25 N3 C15 C24 -119.52(11) . . . . ?
C26 N3 C15 C16 -66.12(13) . . . . ?
C26 N3 C15 C24 112.75(11) . . . . ?
C27 N4 C23 C22 -60.45(14) . . . . ?
C27 N4 C23 C24 120.05(11) . . . . ?
C28 N4 C23 C22 66.52(14) . . . . ?
C28 N4 C23 C24 -112.99(11) . . . . ?
C31 C32 C33 C34 1.15(18) . . . . ?
C32 C31 C40 C35 -0.57(13) . . . . ?
C32 C31 C40 C39 -178.74(9) . . . . ?
C32 C31 B1 C41 -65.10(13) . . . . ?
C32 C31 B1 C42 68.32(13) . . . . ?
C32 C33 C34 C35 0.58(17) . . . . ?
C33 C34 C35 C36 176.45(10) . . . . ?
C33 C34 C35 C40 -2.21(15) . . . . ?
C34 C35 C36 C37 -178.33(10) . . . . ?
C34 C35 C40 C31 2.21(13) . . . . ?
C34 C35 C40 C39 -179.65(9) . . . . ?
C35 C36 C37 C38 -1.48(17) . . . . ?
C36 C35 C40 C31 -176.48(9) . . . . ?
C36 C35 C40 C39 1.65(13) . . . . ?
C36 C37 C38 C39 0.67(18) . . . . ?
C37 C38 C39 C40 1.27(15) . . . . ?
C37 C38 C39 B2 -176.50(10) . . . . ?
C38 C39 C40 C31 175.75(9) . . . . ?
C38 C39 C40 C35 -2.40(13) . . . . ?
C38 C39 B2 C43 77.57(13) . . . . ?
C38 C39 B2 C44 -57.09(14) . . . . ?
C40 C31 C32 C33 -1.12(16) . . . . ?
C40 C31 B1 C41 118.03(10) . . . . ?
C40 C31 B1 C42 -108.55(11) . . . . ?
C40 C35 C36 C37 0.33(15) . . . . ?
C40 C39 B2 C43 -100.12(11) . . . . ?
C40 C39 B2 C44 125.22(11) . . . . ?
B1 C31 C32 C33 -178.12(10) . . . . ?
B1 C31 C40 C35 176.38(8) . . . . ?
B1 C31 C40 C39 -1.78(13) . . . . ?
B2 C39 C40 C31 -6.44(13) . . . . ?
B2 C39 C40 C35 175.40(9) . . . . ?
C45 C46 C47 C48 -0.28(16) . . . . ?
C46 C45 C54 C49 0.43(13) . . . . ?
C46 C45 C54 C53 -179.98(8) . . . . ?
C46 C45 B3 C55 65.28(13) . . . . ?
C46 C45 B3 C56 -68.40(12) . . . . ?
C46 C47 C48 C49 -0.06(16) . . . . ?
C47 C48 C49 C50 -179.08(10) . . . . ?
C47 C48 C49 C54 0.57(14) . . . . ?
C48 C49 C50 C51 179.55(10) . . . . ?
C48 C49 C54 C45 -0.76(13) . . . . ?
C48 C49 C54 C53 179.66(9) . . . . ?
C49 C50 C51 C52 0.48(18) . . . . ?
C50 C49 C54 C45 178.89(9) . . . . ?
C50 C49 C54 C53 -0.69(13) . . . . ?
C50 C51 C52 C53 -0.07(18) . . . . ?
C51 C52 C53 C54 -0.69(16) . . . . ?
C51 C52 C53 B4 177.52(10) . . . . ?
C52 C53 C54 C45 -178.53(9) . . . . ?
C52 C53 C54 C49 1.06(14) . . . . ?
C52 C53 B4 C57 -69.88(13) . . . . ?
C52 C53 B4 C58 64.26(14) . . . . ?
C54 C45 C46 C47 0.09(14) . . . . ?
C54 C45 B3 C55 -114.55(11) . . . . ?
C54 C45 B3 C56 111.77(11) . . . . ?
C54 C49 C50 C51 -0.10(15) . . . . ?
C54 C53 B4 C57 108.25(11) . . . . ?
C54 C53 B4 C58 -117.60(11) . . . . ?
B3 C45 C46 C47 -179.75(9) . . . . ?
B3 C45 C54 C49 -179.73(8) . . . . ?
B3 C45 C54 C53 -0.14(13) . . . . ?
B4 C53 C54 C45 3.26(13) . . . . ?
B4 C53 C54 C49 -177.15(9) . . . . ?

loop_
_exptl_oxdiff_crystal_face_indexfrac_h
_exptl_oxdiff_crystal_face_indexfrac_k
_exptl_oxdiff_crystal_face_indexfrac_l
_exptl_oxdiff_crystal_face_x
_exptl_oxdiff_crystal_face_y
_exptl_oxdiff_crystal_face_z
0.0002 0.0006 -0.9992 0.0443 -0.0030 -0.0074
0.0000 0.9992 0.0010 -0.0041 -0.0525 -0.0018
-0.9994 0.0001 -0.0007 0.0117 0.0189 0.0586
-0.9994 0.9992 0.0003 0.0076 -0.0336 0.0568
0.9994 -0.0001 0.0007 -0.0117 -0.0189 -0.0586
0.9995 0.9991 0.0017 -0.0157 -0.0714 -0.0604
-0.0002 -0.0006 0.9992 -0.0443 0.0030 0.0074
-0.9995 -0.9991 -0.0017 0.0157 0.0714 0.0604
-0.0000 -0.9992 -0.0010 0.0041 0.0525 0.0018
4.9965 -2.0006 2.9991 -0.1829 0.0196 -0.2670
0.9994 -0.9992 -0.0003 -0.0076 0.0336 -0.0568
